data_7013263
loop_
_publ_author_name
'Arndt, Stefan'
'Zeimentz, Peter M.'
'Spaniol, Thomas P.'
'Okuda, Jun'
'Honda, Masaru'
'Tatsumi, Kazuyuki'

_publ_section_title
;
 Neutral and cationic trimethylsilylmethyl complexes of the rare earth
 metals supported by a crown ether: synthesis and structural
 characterization
;
_journal_issue 18
_journal_name_full 'Dalton Transactions'
_journal_page_first 3622
_journal_paper_doi 10.1039/b305964b
_journal_year 2003
_chemical_formula_sum 'C20 H49 O4 Si3 Y'
_chemical_formula_weight 526.77
_space_group_IT_number 14
_symmetry_cell_setting monoclinic
_symmetry_Int_Tables_number 14
_symmetry_space_group_name_Hall '-P 2yn'
_symmetry_space_group_name_H-M 'P 1 21/n 1'
_atom_sites_solution_hydrogens geom
_atom_sites_solution_primary direct
_atom_sites_solution_secondary difmap
_audit_creation_method SHELXL-97
_cell_angle_alpha 90.00
_cell_angle_beta 98.057(7)
_cell_angle_gamma 90.00
_cell_formula_units_Z 4
_cell_length_a 9.7710(10)
_cell_length_b 16.2169(8)
_cell_length_c 19.1370(10)
_cell_measurement_reflns_used 25
_cell_measurement_temperature 293(2)
_cell_measurement_theta_max 12.0
_cell_measurement_theta_min 6.6
_cell_volume 3002.4(4)
_computing_cell_refinement 'REIND (Enraf nonius)'
_computing_data_collection 'CAD4 (Enraf nonius)'
_computing_data_reduction 'XCAD4 (Harms & Wocadlo, 1995)'
_computing_molecular_graphics 'ORTEP-III (Farrugia, 1997)'
_computing_structure_refinement 'SHELXL-97 (Sheldrick, 1997)'
_computing_structure_solution 'SHELXS-86 (Sheldrick, 1986)'
_diffrn_ambient_temperature 293(2)
_diffrn_measured_fraction_theta_full 0.978
_diffrn_measured_fraction_theta_max 0.978
_diffrn_measurement_device_type 'CAD4 (Enraf-nonius)'
_diffrn_measurement_method \w-scans
_diffrn_radiation_monochromator graphite
_diffrn_radiation_source 'fine-focus sealed tube'
_diffrn_radiation_type MoK\a
_diffrn_radiation_wavelength 0.71073
_diffrn_reflns_av_R_equivalents 0.1474
_diffrn_reflns_av_sigmaI/netI 0.3341
_diffrn_reflns_limit_h_max 12
_diffrn_reflns_limit_h_min 0
_diffrn_reflns_limit_k_max 21
_diffrn_reflns_limit_k_min -18
_diffrn_reflns_limit_l_max 24
_diffrn_reflns_limit_l_min -25
_diffrn_reflns_number 12264
_diffrn_reflns_theta_full 28.06
_diffrn_reflns_theta_max 28.06
_diffrn_reflns_theta_min 3.06
_diffrn_standards_decay_% 28
_diffrn_standards_interval_count 151
_diffrn_standards_interval_time 53
_diffrn_standards_number 3
_exptl_absorpt_coefficient_mu 2.081
_exptl_absorpt_correction_T_max 0.8105
_exptl_absorpt_correction_T_min 0.5191
_exptl_absorpt_correction_type semi-empirical
_exptl_absorpt_process_details psi-scans
_exptl_crystal_colour colourless
_exptl_crystal_density_diffrn 1.165
_exptl_crystal_density_method 'not measured'
_exptl_crystal_description prism
_exptl_crystal_F_000 1128
_exptl_crystal_size_max 0.63
_exptl_crystal_size_mid 0.50
_exptl_crystal_size_min 0.38
_refine_diff_density_max 0.728
_refine_diff_density_min -0.488
_refine_diff_density_rms 0.091
_refine_ls_extinction_method none
_refine_ls_goodness_of_fit_ref 0.951
_refine_ls_hydrogen_treatment mixed
_refine_ls_matrix_type full
_refine_ls_number_parameters 262
_refine_ls_number_reflns 7122
_refine_ls_number_restraints 0
_refine_ls_restrained_S_all 0.951
_refine_ls_R_factor_all 0.2752
_refine_ls_R_factor_gt 0.0810
_refine_ls_shift/su_max 0.001
_refine_ls_shift/su_mean 0.000
_refine_ls_structure_factor_coef Fsqd
_refine_ls_weighting_details 'calc w=1/[\s^2^(Fo^2^)+(0.0585P)^2^+0.0000P] where P=(Fo^2^+2Fc^2^)/3'
_refine_ls_weighting_scheme calc
_refine_ls_wR_factor_gt 0.1365
_refine_ls_wR_factor_ref 0.1849
_reflns_number_gt 2478
_reflns_number_total 7122
_reflns_threshold_expression >2sigma(I)
_cod_data_source_file b305964b.txt
_cod_data_source_block mh1
_cod_original_sg_symbol_H-M 'P 21/n'
_cod_database_code 7013263

loop_
_symmetry_equiv_pos_as_xyz
'x, y, z'
'-x+1/2, y+1/2, -z+1/2'
'-x, -y, -z'
'x-1/2, -y-1/2, z-1/2'

loop_
_atom_site_label
_atom_site_type_symbol
_atom_site_fract_x
_atom_site_fract_y
_atom_site_fract_z
_atom_site_U_iso_or_equiv
_atom_site_adp_type
_atom_site_occupancy
_atom_site_symmetry_multiplicity
_atom_site_calc_flag
_atom_site_refinement_flags
_atom_site_disorder_assembly
_atom_site_disorder_group
Y Y 0.92820(8) 0.20532(4) 0.80992(4) 0.0411(2) Uani 1 1 d . . .
Si1 Si 1.1974(2) 0.04738(13) 0.89342(11) 0.0486(6) Uani 1 1 d . . .
Si2 Si 0.7536(3) 0.25787(14) 0.97355(11) 0.0560(7) Uani 1 1 d . . .
Si3 Si 1.1665(2) 0.38982(13) 0.86003(12) 0.0573(7) Uani 1 1 d . . .
O1 O 0.9545(7) 0.2029(7) 0.6766(3) 0.121(3) Uani 1 1 d . . .
O2 O 0.8762(9) 0.0691(4) 0.7427(4) 0.125(3) Uani 1 1 d . . .
O3 O 0.6742(7) 0.1482(6) 0.7927(3) 0.108(3) Uani 1 1 d . . .
O4 O 0.7372(9) 0.2775(4) 0.7202(3) 0.104(3) Uani 1 1 d . . .
C1 C 0.9318(15) 0.1338(10) 0.6347(6) 0.147(6) Uani 1 1 d . . .
H1A H 0.9951 0.1321 0.6000 0.177 Uiso 1 1 calc R . .
H1B H 0.8377 0.1330 0.6104 0.177 Uiso 1 1 calc R . .
C2 C 0.9562(13) 0.0643(10) 0.6838(6) 0.155(7) Uani 1 1 d . . .
H2A H 0.9331 0.0134 0.6582 0.186 Uiso 1 1 calc R . .
H2B H 1.0537 0.0623 0.7024 0.186 Uiso 1 1 calc R . .
C3 C 0.7629(13) 0.0256(6) 0.7320(6) 0.118(5) Uani 1 1 d . . .
H3A H 0.7824 -0.0330 0.7358 0.142 Uiso 1 1 calc R . .
H3B H 0.7105 0.0371 0.6861 0.142 Uiso 1 1 calc R . .
C4 C 0.6844(12) 0.0566(6) 0.7938(5) 0.098(4) Uani 1 1 d . . .
H4A H 0.5925 0.0328 0.7886 0.117 Uiso 1 1 calc R . .
H4B H 0.7338 0.0387 0.8388 0.117 Uiso 1 1 calc R . .
C5 C 0.5679(10) 0.1745(8) 0.7471(5) 0.106(4) Uani 1 1 d . . .
H5A H 0.4813 0.1667 0.7656 0.127 Uiso 1 1 calc R . .
H5B H 0.5635 0.1460 0.7023 0.127 Uiso 1 1 calc R . .
C6 C 0.6006(10) 0.2674(7) 0.7394(6) 0.103(4) Uani 1 1 d . . .
H6A H 0.5329 0.2919 0.7034 0.124 Uiso 1 1 calc R . .
H6B H 0.5950 0.2955 0.7837 0.124 Uiso 1 1 calc R . .
C7 C 0.7316(14) 0.2758(6) 0.6494(5) 0.112(4) Uani 1 1 d . . .
H7A H 0.6882 0.3255 0.6286 0.134 Uiso 1 1 calc R . .
H7B H 0.6790 0.2284 0.6297 0.134 Uiso 1 1 calc R . .
C8 C 0.8831(13) 0.2700(7) 0.6351(5) 0.101(4) Uani 1 1 d . . .
H8A H 0.8850 0.2601 0.5853 0.121 Uiso 1 1 calc R . .
H8B H 0.9300 0.3218 0.6476 0.121 Uiso 1 1 calc R . .
C9 C 1.1514(7) 0.1392(4) 0.8378(4) 0.047(2) Uani 1 1 d . . .
H9A H 1.1798 0.1261 0.7925 0.057 Uiso 1 1 calc R . .
H9B H 1.2134 0.1823 0.8581 0.057 Uiso 1 1 calc R . .
C10 C 1.2291(9) 0.0759(5) 0.9893(4) 0.081(3) Uani 1 1 d . . .
H10A H 1.3151 0.1051 0.9992 0.121 Uiso 1 1 calc R . .
H10B H 1.2330 0.0268 1.0175 0.121 Uiso 1 1 calc R . .
H10C H 1.1553 0.1105 1.0004 0.121 Uiso 1 1 calc R . .
C11 C 1.0574(8) -0.0318(5) 0.8827(4) 0.076(3) Uani 1 1 d . . .
H11A H 0.9729 -0.0075 0.8929 0.114 Uiso 1 1 calc R . .
H11B H 1.0826 -0.0767 0.9146 0.114 Uiso 1 1 calc R . .
H11C H 1.0449 -0.0520 0.8351 0.114 Uiso 1 1 calc R . .
C12 C 1.3573(9) -0.0091(5) 0.8765(4) 0.086(3) Uani 1 1 d . . .
H12A H 1.3469 -0.0269 0.8282 0.129 Uiso 1 1 calc R . .
H12B H 1.3711 -0.0563 0.9070 0.129 Uiso 1 1 calc R . .
H12C H 1.4357 0.0269 0.8857 0.129 Uiso 1 1 calc R . .
C13 C 0.8812(7) 0.2032(4) 0.9296(3) 0.0506(19) Uani 1 1 d . . .
H13A H 0.8654 0.1454 0.9390 0.061 Uiso 1 1 calc R . .
H13B H 0.9691 0.2167 0.9574 0.061 Uiso 1 1 calc R . .
C14 C 0.5823(8) 0.2051(6) 0.9581(4) 0.086(3) Uani 1 1 d . . .
H14A H 0.5479 0.2058 0.9086 0.129 Uiso 1 1 calc R . .
H14B H 0.5184 0.2332 0.9836 0.129 Uiso 1 1 calc R . .
H14C H 0.5925 0.1490 0.9741 0.129 Uiso 1 1 calc R . .
C15 C 0.8025(10) 0.2665(5) 1.0735(4) 0.089(3) Uani 1 1 d . . .
H15A H 0.8070 0.2124 1.0940 0.133 Uiso 1 1 calc R . .
H15B H 0.7341 0.2986 1.0927 0.133 Uiso 1 1 calc R . .
H15C H 0.8910 0.2928 1.0840 0.133 Uiso 1 1 calc R . .
C16 C 0.7265(10) 0.3679(5) 0.9423(4) 0.090(3) Uani 1 1 d . . .
H16A H 0.8108 0.3984 0.9541 0.135 Uiso 1 1 calc R . .
H16B H 0.6549 0.3928 0.9648 0.135 Uiso 1 1 calc R . .
H16C H 0.7000 0.3686 0.8920 0.135 Uiso 1 1 calc R . .
C17 C 1.0044(8) 0.3481(4) 0.8137(4) 0.051(2) Uani 1 1 d . . .
H17A H 1.0022 0.3645 0.7648 0.061 Uiso 1 1 calc R . .
H17B H 0.9315 0.3791 0.8313 0.061 Uiso 1 1 calc R . .
C18 C 1.2028(10) 0.3556(6) 0.9545(4) 0.103(4) Uani 1 1 d . . .
H18A H 1.1337 0.3777 0.9803 0.154 Uiso 1 1 calc R . .
H18B H 1.2923 0.3750 0.9750 0.154 Uiso 1 1 calc R . .
H18C H 1.2009 0.2964 0.9566 0.154 Uiso 1 1 calc R . .
C19 C 1.1717(10) 0.5055(5) 0.8631(5) 0.092(3) Uani 1 1 d . . .
H19A H 1.1754 0.5267 0.8165 0.138 Uiso 1 1 calc R . .
H19B H 1.2521 0.5231 0.8941 0.138 Uiso 1 1 calc R . .
H19C H 1.0902 0.5258 0.8801 0.138 Uiso 1 1 calc R . .
C20 C 1.3166(9) 0.3560(5) 0.8150(5) 0.093(3) Uani 1 1 d . . .
H20A H 1.3021 0.3002 0.7988 0.140 Uiso 1 1 calc R . .
H20B H 1.4004 0.3590 0.8478 0.140 Uiso 1 1 calc R . .
H20C H 1.3238 0.3914 0.7755 0.140 Uiso 1 1 calc R . .

loop_
_atom_site_aniso_label
_atom_site_aniso_U_11
_atom_site_aniso_U_22
_atom_site_aniso_U_33
_atom_site_aniso_U_23
_atom_site_aniso_U_13
_atom_site_aniso_U_12
Y 0.0422(4) 0.0369(4) 0.0426(4) 0.0004(4) 0.0001(3) -0.0022(5)
Si1 0.0493(15) 0.0419(12) 0.0542(14) -0.0001(10) 0.0057(11) 0.0043(12)
Si2 0.0625(18) 0.0559(14) 0.0489(13) 0.0012(11) 0.0051(12) 0.0081(13)
Si3 0.0556(16) 0.0453(13) 0.0667(15) 0.0051(12) -0.0066(13) -0.0071(13)
O1 0.096(6) 0.209(9) 0.059(4) -0.036(6) 0.016(4) -0.029(7)
O2 0.125(7) 0.053(4) 0.178(8) 0.002(5) -0.049(7) -0.039(5)
O3 0.055(5) 0.200(9) 0.067(4) -0.032(5) 0.003(4) -0.004(5)
O4 0.151(8) 0.073(5) 0.071(4) 0.002(4) -0.041(5) 0.004(5)
C1 0.160(13) 0.241(17) 0.046(7) -0.029(10) 0.032(8) 0.034(13)
C2 0.106(11) 0.29(2) 0.083(9) -0.030(11) 0.064(8) 0.017(12)
C3 0.145(13) 0.051(7) 0.147(11) -0.015(7) -0.025(10) -0.014(8)
C4 0.123(11) 0.057(6) 0.104(9) 0.008(6) -0.020(8) -0.019(7)
C5 0.044(7) 0.179(13) 0.090(8) -0.032(8) -0.002(6) -0.014(8)
C6 0.032(6) 0.133(12) 0.145(10) -0.062(8) 0.016(6) -0.012(7)
C7 0.157(13) 0.095(9) 0.079(8) 0.024(6) 0.002(8) 0.017(9)
C8 0.105(10) 0.111(10) 0.078(7) 0.035(7) -0.020(7) 0.010(8)
C9 0.045(5) 0.037(4) 0.058(5) -0.006(4) -0.001(4) 0.000(4)
C10 0.088(7) 0.091(7) 0.062(5) 0.005(5) 0.009(5) 0.013(6)
C11 0.073(7) 0.061(6) 0.092(7) 0.018(5) 0.005(5) -0.004(5)
C12 0.100(8) 0.070(6) 0.093(7) 0.010(5) 0.030(6) 0.020(6)
C13 0.050(5) 0.053(4) 0.048(4) -0.002(4) 0.006(4) 0.002(5)
C14 0.054(6) 0.123(8) 0.081(6) -0.004(6) 0.013(5) -0.001(7)
C15 0.109(9) 0.089(7) 0.061(6) -0.012(5) -0.009(6) 0.024(6)
C16 0.115(9) 0.069(6) 0.085(6) 0.010(5) 0.015(6) 0.020(6)
C17 0.059(5) 0.035(4) 0.057(5) -0.001(4) 0.010(4) -0.003(4)
C18 0.110(9) 0.102(8) 0.084(7) 0.004(6) -0.032(6) -0.017(7)
C19 0.092(8) 0.058(6) 0.122(8) -0.015(5) -0.002(6) -0.001(6)
C20 0.068(7) 0.083(7) 0.132(8) 0.024(6) 0.027(6) 0.010(6)

loop_
_atom_type_symbol
_atom_type_description
_atom_type_scat_dispersion_real
_atom_type_scat_dispersion_imag
_atom_type_scat_source
C C 0.0033 0.0016 'International Tables Vol C Tables 4.2.6.8 and 6.1.1.4'
H H 0.0000 0.0000 'International Tables Vol C Tables 4.2.6.8 and 6.1.1.4'
O O 0.0106 0.0060 'International Tables Vol C Tables 4.2.6.8 and 6.1.1.4'
Si Si 0.0817 0.0704 'International Tables Vol C Tables 4.2.6.8 and 6.1.1.4'
Y Y -2.7962 3.5667 'International Tables Vol C Tables 4.2.6.8 and 6.1.1.4'

loop_
_geom_angle_atom_site_label_1
_geom_angle_atom_site_label_2
_geom_angle_atom_site_label_3
_geom_angle
_geom_angle_site_symmetry_1
_geom_angle_site_symmetry_3
_geom_angle_publ_flag
C13 Y C9 94.0(2) . . ?
C13 Y C17 94.8(2) . . ?
C9 Y C17 98.8(2) . . ?
C13 Y O2 114.5(3) . . ?
C9 Y O2 80.7(2) . . ?
C17 Y O2 150.6(3) . . ?
C13 Y O1 174.4(2) . . ?
C9 Y O1 90.0(3) . . ?
C17 Y O1 88.3(3) . . ?
O2 Y O1 62.3(3) . . ?
C13 Y O3 79.1(2) . . ?
C9 Y O3 132.6(3) . . ?
C17 Y O3 128.3(3) . . ?
O2 Y O3 61.1(3) . . ?
O1 Y O3 95.3(2) . . ?
C13 Y O4 114.6(3) . . ?
C9 Y O4 151.2(3) . . ?
C17 Y O4 77.4(2) . . ?
O2 Y O4 89.0(2) . . ?
O1 Y O4 61.6(3) . . ?
O3 Y O4 60.2(3) . . ?
C9 Si1 C11 112.1(3) . . ?
C9 Si1 C10 111.0(3) . . ?
C11 Si1 C10 107.2(4) . . ?
C9 Si1 C12 115.7(4) . . ?
C11 Si1 C12 105.1(4) . . ?
C10 Si1 C12 105.2(4) . . ?
C13 Si2 C14 111.0(4) . . ?
C13 Si2 C16 112.8(4) . . ?
C14 Si2 C16 107.5(4) . . ?
C13 Si2 C15 113.9(4) . . ?
C14 Si2 C15 106.6(4) . . ?
C16 Si2 C15 104.6(4) . . ?
C17 Si3 C19 113.7(4) . . ?
C17 Si3 C18 113.0(4) . . ?
C19 Si3 C18 105.4(4) . . ?
C17 Si3 C20 110.3(4) . . ?
C19 Si3 C20 106.6(4) . . ?
C18 Si3 C20 107.5(4) . . ?
C1 O1 C8 105.2(9) . . ?
C1 O1 Y 123.6(8) . . ?
C8 O1 Y 114.6(7) . . ?
C3 O2 C2 112.6(10) . . ?
C3 O2 Y 130.4(8) . . ?
C2 O2 Y 110.0(8) . . ?
C3 O2 C9 153.9(8) . . ?
C2 O2 C9 87.7(7) . . ?
Y O2 C9 47.63(16) . . ?
C3 O2 O4 100.9(6) . . ?
C2 O2 O4 101.0(8) . . ?
Y O2 O4 46.13(14) . . ?
C9 O2 O4 90.4(2) . . ?
C5 O3 C4 112.0(9) . . ?
C5 O3 Y 127.4(7) . . ?
C4 O3 Y 106.8(6) . . ?
C7 O4 C6 110.2(9) . . ?
C7 O4 Y 124.9(7) . . ?
C6 O4 Y 112.4(6) . . ?
C7 O4 C17 119.3(8) . . ?
C6 O4 C17 128.0(6) . . ?
Y O4 C17 48.52(16) . . ?
C7 O4 O2 93.5(6) . . ?
C6 O4 O2 102.0(6) . . ?
Y O4 O2 44.86(14) . . ?
C17 O4 O2 90.3(2) . . ?
O1 C1 C2 104.7(10) . . ?
O1 C1 H1A 110.8 . . ?
C2 C1 H1A 110.8 . . ?
O1 C1 H1B 110.8 . . ?
C2 C1 H1B 110.8 . . ?
H1A C1 H1B 108.9 . . ?
O2 C2 C1 113.3(12) . . ?
O2 C2 H2A 108.9 . . ?
C1 C2 H2A 108.9 . . ?
O2 C2 H2B 108.9 . . ?
C1 C2 H2B 108.9 . . ?
H2A C2 H2B 107.7 . . ?
O2 C3 C4 101.6(9) . . ?
O2 C3 H3A 111.5 . . ?
C4 C3 H3A 111.5 . . ?
O2 C3 H3B 111.5 . . ?
C4 C3 H3B 111.5 . . ?
H3A C3 H3B 109.3 . . ?
O3 C4 C3 110.2(8) . . ?
O3 C4 C17 37.0(5) . . ?
C3 C4 C17 89.7(6) . . ?
O3 C4 H4A 109.6 . . ?
C3 C4 H4A 109.6 . . ?
C17 C4 H4A 146.6 . . ?
O3 C4 H4B 109.6 . . ?
C3 C4 H4B 109.6 . . ?
C17 C4 H4B 89.4 . . ?
H4A C4 H4B 108.1 . . ?
O3 C5 C6 102.8(9) . . ?
O3 C5 H5A 111.2 . . ?
C6 C5 H5A 111.2 . . ?
O3 C5 H5B 111.2 . . ?
C6 C5 H5B 111.2 . . ?
H5A C5 H5B 109.1 . . ?
O4 C6 C5 110.1(9) . . ?
O4 C6 H6A 109.6 . . ?
C5 C6 H6A 109.6 . . ?
O4 C6 H6B 109.6 . . ?
C5 C6 H6B 109.6 . . ?
H6A C6 H6B 108.2 . . ?
O4 C7 C8 105.9(10) . . ?
O4 C7 H7A 110.5 . . ?
C8 C7 H7A 110.5 . . ?
O4 C7 H7B 110.5 . . ?
C8 C7 H7B 110.5 . . ?
H7A C7 H7B 108.7 . . ?
O1 C8 C7 110.1(9) . . ?
O1 C8 H8A 109.6 . . ?
C7 C8 H8A 109.6 . . ?
O1 C8 H8B 109.6 . . ?
C7 C8 H8B 109.6 . . ?
H8A C8 H8B 108.2 . . ?
Si1 C9 Y 128.5(4) . . ?
Si1 C9 O2 99.0(3) . . ?
Y C9 O2 51.66(19) . . ?
Si1 C9 C17 150.7(4) . . ?
Y C9 C17 40.69(15) . . ?
O2 C9 C17 88.5(2) . . ?
Si1 C9 H9A 105.2 . . ?
Y C9 H9A 105.2 . . ?
O2 C9 H9A 74.9 . . ?
C17 C9 H9A 104.2 . . ?
Si1 C9 H9B 105.2 . . ?
Y C9 H9B 105.2 . . ?
O2 C9 H9B 154.4 . . ?
C17 C9 H9B 66.3 . . ?
H9A C9 H9B 105.9 . . ?
Si1 C10 H10A 109.5 . . ?
Si1 C10 H10B 109.5 . . ?
H10A C10 H10B 109.5 . . ?
Si1 C10 H10C 109.5 . . ?
H10A C10 H10C 109.5 . . ?
H10B C10 H10C 109.5 . . ?
Si1 C11 H11A 109.5 . . ?
Si1 C11 H11B 109.5 . . ?
H11A C11 H11B 109.5 . . ?
Si1 C11 H11C 109.5 . . ?
H11A C11 H11C 109.5 . . ?
H11B C11 H11C 109.5 . . ?
Si1 C12 H12A 109.5 . . ?
Si1 C12 H12B 109.5 . . ?
H12A C12 H12B 109.5 . . ?
Si1 C12 H12C 109.5 . . ?
H12A C12 H12C 109.5 . . ?
H12B C12 H12C 109.5 . . ?
Si2 C13 Y 131.8(3) . . ?
Si2 C13 H13A 104.3 . . ?
Y C13 H13A 104.3 . . ?
Si2 C13 H13B 104.3 . . ?
Y C13 H13B 104.3 . . ?
H13A C13 H13B 105.6 . . ?
Si2 C14 H14A 109.5 . . ?
Si2 C14 H14B 109.5 . . ?
H14A C14 H14B 109.5 . . ?
Si2 C14 H14C 109.5 . . ?
H14A C14 H14C 109.5 . . ?
H14B C14 H14C 109.5 . . ?
Si2 C15 H15A 109.5 . . ?
Si2 C15 H15B 109.5 . . ?
H15A C15 H15B 109.5 . . ?
Si2 C15 H15C 109.5 . . ?
H15A C15 H15C 109.5 . . ?
H15B C15 H15C 109.5 . . ?
Si2 C16 H16A 109.5 . . ?
Si2 C16 H16B 109.5 . . ?
H16A C16 H16B 109.5 . . ?
Si2 C16 H16C 109.5 . . ?
H16A C16 H16C 109.5 . . ?
H16B C16 H16C 109.5 . . ?
Si3 C17 Y 127.3(3) . . ?
Si3 C17 O4 174.5(4) . . ?
Y C17 O4 54.09(17) . . ?
Si3 C17 C9 89.1(3) . . ?
Y C17 C9 40.52(15) . . ?
O4 C17 C9 90.8(2) . . ?
Si3 C17 C4 140.7(3) . . ?
Y C17 C4 15.56(16) . . ?
O4 C17 C4 41.80(16) . . ?
C9 C17 C4 56.04(18) . . ?
Si3 C17 H17A 105.5 . . ?
Y C17 H17A 105.5 . . ?
O4 C17 H17A 69.4 . . ?
C9 C17 H17A 109.1 . . ?
C4 C17 H17A 103.1 . . ?
Si3 C17 H17B 105.5 . . ?
Y C17 H17B 105.5 . . ?
O4 C17 H17B 78.3 . . ?
C9 C17 H17B 136.5 . . ?
C4 C17 H17B 91.7 . . ?
H17A C17 H17B 106.1 . . ?
Si3 C18 H18A 109.5 . . ?
Si3 C18 H18B 109.5 . . ?
H18A C18 H18B 109.5 . . ?
Si3 C18 H18C 109.5 . . ?
H18A C18 H18C 109.5 . . ?
H18B C18 H18C 109.5 . . ?
Si3 C19 H19A 109.5 . . ?
Si3 C19 H19B 109.5 . . ?
H19A C19 H19B 109.5 . . ?
Si3 C19 H19C 109.5 . . ?
H19A C19 H19C 109.5 . . ?
H19B C19 H19C 109.5 . . ?
Si3 C20 H20A 109.5 . . ?
Si3 C20 H20B 109.5 . . ?
H20A C20 H20B 109.5 . . ?
Si3 C20 H20C 109.5 . . ?
H20A C20 H20C 109.5 . . ?
H20B C20 H20C 109.5 . . ?

loop_
_geom_bond_atom_site_label_1
_geom_bond_atom_site_label_2
_geom_bond_distance
_geom_bond_site_symmetry_2
_geom_bond_publ_flag
Y C13 2.399(6) . ?
Y C9 2.422(7) . ?
Y C17 2.430(6) . ?
Y O2 2.571(7) . ?
Y O1 2.600(6) . ?
Y O3 2.626(7) . ?
Y O4 2.627(6) . ?
Si1 C9 1.849(6) . ?
Si1 C11 1.866(8) . ?
Si1 C10 1.877(7) . ?
Si1 C12 1.879(8) . ?
Si2 C13 1.828(7) . ?
Si2 C14 1.866(8) . ?
Si2 C16 1.890(8) . ?
Si2 C15 1.911(8) . ?
Si3 C17 1.833(7) . ?
Si3 C19 1.877(8) . ?
Si3 C18 1.877(8) . ?
Si3 C20 1.884(9) . ?
O1 C1 1.378(13) . ?
O1 C8 1.465(11) . ?
O2 C3 1.304(11) . ?
O2 C2 1.460(11) . ?
O2 C9 3.235(10) . ?
O2 O4 3.644(9) . ?
O3 C5 1.329(10) . ?
O3 C4 1.489(10) . ?
O4 C7 1.348(10) . ?
O4 C6 1.442(10) . ?
O4 C17 3.166(10) . ?
C1 C2 1.466(17) . ?
C1 H1A 0.9700 . ?
C1 H1B 0.9700 . ?
C2 H2A 0.9700 . ?
C2 H2B 0.9700 . ?
C3 C4 1.580(14) . ?
C3 H3A 0.9700 . ?
C3 H3B 0.9700 . ?
C4 C17 5.651(12) . ?
C4 H4A 0.9700 . ?
C4 H4B 0.9700 . ?
C5 C6 1.552(13) . ?
C5 H5A 0.9700 . ?
C5 H5B 0.9700 . ?
C6 H6A 0.9700 . ?
C6 H6B 0.9700 . ?
C7 C8 1.546(14) . ?
C7 H7A 0.9700 . ?
C7 H7B 0.9700 . ?
C8 H8A 0.9700 . ?
C8 H8B 0.9700 . ?
C9 C17 3.684(9) . ?
C9 H9A 0.9700 . ?
C9 H9B 0.9700 . ?
C10 H10A 0.9600 . ?
C10 H10B 0.9600 . ?
C10 H10C 0.9600 . ?
C11 H11A 0.9600 . ?
C11 H11B 0.9600 . ?
C11 H11C 0.9600 . ?
C12 H12A 0.9600 . ?
C12 H12B 0.9600 . ?
C12 H12C 0.9600 . ?
C13 H13A 0.9700 . ?
C13 H13B 0.9700 . ?
C14 H14A 0.9600 . ?
C14 H14B 0.9600 . ?
C14 H14C 0.9600 . ?
C15 H15A 0.9600 . ?
C15 H15B 0.9600 . ?
C15 H15C 0.9600 . ?
C16 H16A 0.9600 . ?
C16 H16B 0.9600 . ?
C16 H16C 0.9600 . ?
C17 H17A 0.9700 . ?
C17 H17B 0.9700 . ?
C18 H18A 0.9600 . ?
C18 H18B 0.9600 . ?
C18 H18C 0.9600 . ?
C19 H19A 0.9600 . ?
C19 H19B 0.9600 . ?
C19 H19C 0.9600 . ?
C20 H20A 0.9600 . ?
C20 H20B 0.9600 . ?
C20 H20C 0.9600 . ?

loop_
_geom_torsion_atom_site_label_1
_geom_torsion_atom_site_label_2
_geom_torsion_atom_site_label_3
_geom_torsion_atom_site_label_4
_geom_torsion
_geom_torsion_site_symmetry_1
_geom_torsion_site_symmetry_2
_geom_torsion_site_symmetry_3
_geom_torsion_site_symmetry_4
_geom_torsion_publ_flag
C13 Y O1 C1 -58(4) . . . . ?
C9 Y O1 C1 78.6(9) . . . . ?
C17 Y O1 C1 177.4(9) . . . . ?
O2 Y O1 C1 -0.9(9) . . . . ?
O3 Y O1 C1 -54.3(10) . . . . ?
O4 Y O1 C1 -106.1(9) . . . . ?
C13 Y O1 C8 73(3) . . . . ?
C9 Y O1 C8 -150.9(7) . . . . ?
C17 Y O1 C8 -52.1(7) . . . . ?
O2 Y O1 C8 129.6(7) . . . . ?
O3 Y O1 C8 76.3(7) . . . . ?
O4 Y O1 C8 24.5(6) . . . . ?
C13 Y O2 C3 54.9(9) . . . . ?
C9 Y O2 C3 145.1(9) . . . . ?
C17 Y O2 C3 -123.4(10) . . . . ?
O1 Y O2 C3 -120.0(9) . . . . ?
O3 Y O2 C3 -5.8(9) . . . . ?
O4 Y O2 C3 -61.8(9) . . . . ?
C13 Y O2 C2 -157.2(7) . . . . ?
C9 Y O2 C2 -67.0(8) . . . . ?
C17 Y O2 C2 24.4(10) . . . . ?
O1 Y O2 C2 27.9(7) . . . . ?
O3 Y O2 C2 142.0(8) . . . . ?
O4 Y O2 C2 86.0(8) . . . . ?
C13 Y O2 C9 -90.2(3) . . . . ?
C17 Y O2 C9 91.4(5) . . . . ?
O1 Y O2 C9 94.9(3) . . . . ?
O3 Y O2 C9 -151.0(3) . . . . ?
O4 Y O2 C9 153.0(3) . . . . ?
C13 Y O2 O4 116.8(3) . . . . ?
C9 Y O2 O4 -153.0(3) . . . . ?
C17 Y O2 O4 -61.6(5) . . . . ?
O1 Y O2 O4 -58.1(3) . . . . ?
O3 Y O2 O4 56.0(3) . . . . ?
C13 Y O3 C5 130.7(8) . . . . ?
C9 Y O3 C5 -143.8(8) . . . . ?
C17 Y O3 C5 43.2(9) . . . . ?
O2 Y O3 C5 -103.2(8) . . . . ?
O1 Y O3 C5 -48.9(8) . . . . ?
O4 Y O3 C5 3.9(8) . . . . ?
C13 Y O3 C4 -92.9(6) . . . . ?
C9 Y O3 C4 -7.5(7) . . . . ?
C17 Y O3 C4 179.5(5) . . . . ?
O2 Y O3 C4 33.2(5) . . . . ?
O1 Y O3 C4 87.4(6) . . . . ?
O4 Y O3 C4 140.2(6) . . . . ?
C13 Y O4 C7 -170.1(8) . . . . ?
C9 Y O4 C7 15.0(10) . . . . ?
C17 Y O4 C7 100.3(8) . . . . ?
O2 Y O4 C7 -53.5(8) . . . . ?
O1 Y O4 C7 5.3(8) . . . . ?
O3 Y O4 C7 -110.3(8) . . . . ?
C13 Y O4 C6 -32.1(7) . . . . ?
C9 Y O4 C6 153.0(6) . . . . ?
C17 Y O4 C6 -121.7(6) . . . . ?
O2 Y O4 C6 84.5(6) . . . . ?
O1 Y O4 C6 143.3(7) . . . . ?
O3 Y O4 C6 27.7(6) . . . . ?
C13 Y O4 C17 89.6(3) . . . . ?
C9 Y O4 C17 -85.3(5) . . . . ?
O2 Y O4 C17 -153.8(3) . . . . ?
O1 Y O4 C17 -95.0(3) . . . . ?
O3 Y O4 C17 149.4(3) . . . . ?
C13 Y O4 O2 -116.6(3) . . . . ?
C9 Y O4 O2 68.5(5) . . . . ?
C17 Y O4 O2 153.8(3) . . . . ?
O1 Y O4 O2 58.8(3) . . . . ?
O3 Y O4 O2 -56.8(3) . . . . ?
C3 O2 O4 C7 -84.5(10) . . . . ?
C2 O2 O4 C7 31.4(9) . . . . ?
Y O2 O4 C7 138.7(8) . . . . ?
C9 O2 O4 C7 119.1(7) . . . . ?
C3 O2 O4 C6 27.0(9) . . . . ?
C2 O2 O4 C6 142.9(8) . . . . ?
Y O2 O4 C6 -109.8(6) . . . . ?
C9 O2 O4 C6 -129.4(6) . . . . ?
C3 O2 O4 Y 136.8(9) . . . . ?
C2 O2 O4 Y -107.3(7) . . . . ?
C9 O2 O4 Y -19.6(2) . . . . ?
C3 O2 O4 C17 156.2(8) . . . . ?
C2 O2 O4 C17 -88.0(7) . . . . ?
Y O2 O4 C17 19.3(2) . . . . ?
C9 O2 O4 C17 -0.3(3) . . . . ?
C8 O1 C1 C2 -159.6(10) . . . . ?
Y O1 C1 C2 -25.3(14) . . . . ?
C3 O2 C2 C1 97.1(14) . . . . ?
Y O2 C2 C1 -56.8(13) . . . . ?
C9 O2 C2 C1 -99.7(12) . . . . ?
O4 O2 C2 C1 -9.7(13) . . . . ?
O1 C1 C2 O2 53.1(16) . . . . ?
C2 O2 C3 C4 -168.5(9) . . . . ?
Y O2 C3 C4 -21.3(12) . . . . ?
C9 O2 C3 C4 52.7(18) . . . . ?
O4 O2 C3 C4 -61.7(7) . . . . ?
C5 O3 C4 C3 83.3(10) . . . . ?
Y O3 C4 C3 -60.4(8) . . . . ?
C5 O3 C4 C17 143.5(11) . . . . ?
Y O3 C4 C17 -0.3(3) . . . . ?
O2 C3 C4 O3 53.0(10) . . . . ?
O2 C3 C4 C17 21.5(7) . . . . ?
C4 O3 C5 C6 -164.9(8) . . . . ?
Y O3 C5 C6 -30.4(11) . . . . ?
C7 O4 C6 C5 88.6(10) . . . . ?
Y O4 C6 C5 -55.7(9) . . . . ?
C17 O4 C6 C5 -109.8(8) . . . . ?
O2 O4 C6 C5 -9.8(9) . . . . ?
O3 C5 C6 O4 54.0(10) . . . . ?
C6 O4 C7 C8 -169.4(9) . . . . ?
Y O4 C7 C8 -30.6(11) . . . . ?
C17 O4 C7 C8 27.1(10) . . . . ?
O2 O4 C7 C8 -65.2(8) . . . . ?
C1 O1 C8 C7 88.9(11) . . . . ?
Y O1 C8 C7 -50.2(10) . . . . ?
O4 C7 C8 O1 50.6(12) . . . . ?
C11 Si1 C9 Y 37.4(5) . . . . ?
C10 Si1 C9 Y -82.4(5) . . . . ?
C12 Si1 C9 Y 157.9(4) . . . . ?
C11 Si1 C9 O2 -10.1(4) . . . . ?
C10 Si1 C9 O2 -129.9(4) . . . . ?
C12 Si1 C9 O2 110.4(4) . . . . ?
C11 Si1 C9 C17 93.1(7) . . . . ?
C10 Si1 C9 C17 -26.7(8) . . . . ?
C12 Si1 C9 C17 -146.4(6) . . . . ?
C13 Y C9 Si1 46.1(4) . . . . ?
C17 Y C9 Si1 141.6(4) . . . . ?
O2 Y C9 Si1 -68.1(4) . . . . ?
O1 Y C9 Si1 -130.1(4) . . . . ?
O3 Y C9 Si1 -32.8(6) . . . . ?
O4 Y C9 Si1 -138.6(4) . . . . ?
C13 Y C9 O2 114.2(3) . . . . ?
C17 Y C9 O2 -150.3(3) . . . . ?
O1 Y C9 O2 -61.9(3) . . . . ?
O3 Y C9 O2 35.3(3) . . . . ?
O4 Y C9 O2 -70.5(5) . . . . ?
C13 Y C9 C17 -95.5(2) . . . . ?
O2 Y C9 C17 150.3(3) . . . . ?
O1 Y C9 C17 88.3(3) . . . . ?
O3 Y C9 C17 -174.4(3) . . . . ?
O4 Y C9 C17 79.8(4) . . . . ?
C3 O2 C9 Si1 35.1(17) . . . . ?
C2 O2 C9 Si1 -107.3(8) . . . . ?
Y O2 C9 Si1 132.6(4) . . . . ?
O4 O2 C9 Si1 151.7(3) . . . . ?
C3 O2 C9 Y -97.5(17) . . . . ?
C2 O2 C9 Y 120.0(8) . . . . ?
O4 O2 C9 Y 19.10(19) . . . . ?
C3 O2 C9 C17 -116.3(16) . . . . ?
C2 O2 C9 C17 101.2(8) . . . . ?
Y O2 C9 C17 -18.87(18) . . . . ?
O4 O2 C9 C17 0.2(3) . . . . ?
C14 Si2 C13 Y 82.0(6) . . . . ?
C16 Si2 C13 Y -38.7(6) . . . . ?
C15 Si2 C13 Y -157.7(5) . . . . ?
C9 Y C13 Si2 164.9(5) . . . . ?
C17 Y C13 Si2 65.7(5) . . . . ?
O2 Y C13 Si2 -113.5(5) . . . . ?
O1 Y C13 Si2 -59(3) . . . . ?
O3 Y C13 Si2 -62.5(5) . . . . ?
O4 Y C13 Si2 -12.7(6) . . . . ?
C19 Si3 C17 Y -169.6(4) . . . . ?
C18 Si3 C17 Y -49.6(6) . . . . ?
C20 Si3 C17 Y 70.7(5) . . . . ?
C19 Si3 C17 O4 87(4) . . . . ?
C18 Si3 C17 O4 -153(4) . . . . ?
C20 Si3 C17 O4 -32(4) . . . . ?
C19 Si3 C17 C9 176.0(4) . . . . ?
C18 Si3 C17 C9 -64.0(4) . . . . ?
C20 Si3 C17 C9 56.3(3) . . . . ?
C19 Si3 C17 C4 -158.4(5) . . . . ?
C18 Si3 C17 C4 -38.4(6) . . . . ?
C20 Si3 C17 C4 81.9(5) . . . . ?
C13 Y C17 Si3 72.4(5) . . . . ?
C9 Y C17 Si3 -22.5(5) . . . . ?
O2 Y C17 Si3 -109.1(5) . . . . ?
O1 Y C17 Si3 -112.2(5) . . . . ?
O3 Y C17 Si3 152.3(4) . . . . ?
O4 Y C17 Si3 -173.4(5) . . . . ?
C13 Y C17 O4 -114.2(3) . . . . ?
C9 Y C17 O4 150.9(3) . . . . ?
O2 Y C17 O4 64.3(5) . . . . ?
O1 Y C17 O4 61.2(3) . . . . ?
O3 Y C17 O4 -34.3(3) . . . . ?
C13 Y C17 C9 94.9(2) . . . . ?
O2 Y C17 C9 -86.7(5) . . . . ?
O1 Y C17 C9 -89.7(2) . . . . ?
O3 Y C17 C9 174.8(3) . . . . ?
O4 Y C17 C9 -150.9(3) . . . . ?
C13 Y C17 C4 -80.4(5) . . . . ?
C9 Y C17 C4 -175.2(6) . . . . ?
O2 Y C17 C4 98.1(7) . . . . ?
O1 Y C17 C4 95.1(6) . . . . ?
O3 Y C17 C4 -0.4(5) . . . . ?
O4 Y C17 C4 33.8(6) . . . . ?
C7 O4 C17 Si3 -5(4) . . . . ?
C6 O4 C17 Si3 -166(4) . . . . ?
Y O4 C17 Si3 107(4) . . . . ?
O2 O4 C17 Si3 89(4) . . . . ?
C7 O4 C17 Y -112.4(7) . . . . ?
C6 O4 C17 Y 87.4(8) . . . . ?
O2 O4 C17 Y -18.2(2) . . . . ?
C7 O4 C17 C9 -94.0(7) . . . . ?
C6 O4 C17 C9 105.8(8) . . . . ?
Y O4 C17 C9 18.39(17) . . . . ?
O2 O4 C17 C9 0.2(3) . . . . ?
C7 O4 C17 C4 -125.3(8) . . . . ?
C6 O4 C17 C4 74.4(8) . . . . ?
Y O4 C17 C4 -12.9(3) . . . . ?
O2 O4 C17 C4 -31.1(3) . . . . ?
Si1 C9 C17 Si3 79.3(7) . . . . ?
Y C9 C17 Si3 162.3(4) . . . . ?
O2 C9 C17 Si3 -174.8(3) . . . . ?
Si1 C9 C17 Y -83.0(7) . . . . ?
O2 C9 C17 Y 22.9(2) . . . . ?
Si1 C9 C17 O4 -106.1(7) . . . . ?
Y C9 C17 O4 -23.2(2) . . . . ?
O2 C9 C17 O4 -0.3(3) . . . . ?
Si1 C9 C17 C4 -81.4(7) . . . . ?
Y C9 C17 C4 1.55(19) . . . . ?
O2 C9 C17 C4 24.4(2) . . . . ?
O3 C4 C17 Si3 143.9(8) . . . . ?
C3 C4 C17 Si3 -90.6(7) . . . . ?
O3 C4 C17 Y 179.0(12) . . . . ?
C3 C4 C17 Y -55.5(7) . . . . ?
O3 C4 C17 O4 -43.6(7) . . . . ?
C3 C4 C17 O4 81.9(6) . . . . ?
O3 C4 C17 C9 175.3(8) . . . . ?
C3 C4 C17 C9 -59.3(6) . . . . ?
